data_7205646
loop_
_publ_author_name
'Wahl, Helene'
'Haynes, Delia A.'
'le Roex, Tanya'

_publ_section_title
;
 Solvate formation in lutidinium pamoate salts: a systematic study
;
_journal_issue 7
_journal_name_full CrystEngComm
_journal_page_first 2227
_journal_paper_doi 10.1039/c0ce00528b
_journal_volume 13
_journal_year 2011
_chemical_formula_moiety '0.5(C46H30O12H -1), 0.5(C7H10N +1) , C5H9N'
_chemical_formula_sum 'C28 H24.5 N O7'
_chemical_formula_weight 486.99
_chemical_name_common '3,4 lutidinium pamoate NMP solvate'
_chemical_name_systematic
;
?
;
_space_group_IT_number 2
_symmetry_cell_setting triclinic
_symmetry_space_group_name_Hall '-P 1'
_symmetry_space_group_name_H-M 'P -1'
_atom_sites_solution_hydrogens geom
_atom_sites_solution_primary direct
_atom_sites_solution_secondary difmap
_audit_creation_method SHELXL-97
_cell_angle_alpha 88.829(2)
_cell_angle_beta 83.310(2)
_cell_angle_gamma 74.932(2)
_cell_formula_units_Z 2
_cell_length_a 7.6795(14)
_cell_length_b 10.384(2)
_cell_length_c 20.335(4)
_cell_measurement_reflns_used 5323
_cell_measurement_temperature 100(2)
_cell_measurement_theta_max 27.753
_cell_measurement_theta_min 2.259
_cell_volume 1555.1(5)
_computing_cell_refinement 'SAINT (Bruker, 2009)'
_computing_data_collection 'APEX2 (Bruker, 2009)'
_computing_data_reduction SAINT
_computing_structure_refinement
;
SHELXL (Sheldrick, 2008), Platon/SQUEEZE
(Spek, A. L. (2003). J. Appl. Cryst. 36, 7-13.)
;
_computing_structure_solution 'SHELXS (Sheldrick, 2008)'
_diffrn_ambient_temperature 100(2)
_diffrn_measured_fraction_theta_full 0.992
_diffrn_measured_fraction_theta_max 0.885
_diffrn_measurement_device_type 'Bruker APEX CCD area-detector'
_diffrn_measurement_method \w
_diffrn_radiation_monochromator graphite
_diffrn_radiation_source 'fine-focus sealed tube'
_diffrn_radiation_type MoK\a
_diffrn_radiation_wavelength 0.71073
_diffrn_reflns_av_R_equivalents 0.0178
_diffrn_reflns_av_sigmaI/netI 0.0268
_diffrn_reflns_limit_h_max 10
_diffrn_reflns_limit_h_min -10
_diffrn_reflns_limit_k_max 13
_diffrn_reflns_limit_k_min -13
_diffrn_reflns_limit_l_max 23
_diffrn_reflns_limit_l_min -26
_diffrn_reflns_number 12984
_diffrn_reflns_theta_full 25.00
_diffrn_reflns_theta_max 27.95
_diffrn_reflns_theta_min 1.01
_diffrn_standards_number 0
_exptl_absorpt_coefficient_mu 0.075
_exptl_absorpt_correction_T_max 0.9879
_exptl_absorpt_correction_T_min 0.9652
_exptl_absorpt_correction_type multi-scan
_exptl_absorpt_process_details '(SADABS; Bruker, 2002)'
_exptl_crystal_colour yellow
_exptl_crystal_density_diffrn 1.040
_exptl_crystal_density_method 'not measured'
_exptl_crystal_description block
_exptl_crystal_F_000 511
_exptl_crystal_size_max 0.47
_exptl_crystal_size_mid 0.32
_exptl_crystal_size_min 0.16
_platon_squeeze_details
;
;
_refine_diff_density_max 0.290
_refine_diff_density_min -0.230
_refine_diff_density_rms 0.041
_refine_ls_extinction_method none
_refine_ls_goodness_of_fit_ref 1.108
_refine_ls_hydrogen_treatment mixed
_refine_ls_matrix_type full
_refine_ls_number_parameters 339
_refine_ls_number_reflns 6623
_refine_ls_number_restraints 0
_refine_ls_restrained_S_all 1.108
_refine_ls_R_factor_all 0.0537
_refine_ls_R_factor_gt 0.0446
_refine_ls_shift/su_max 0.001
_refine_ls_shift/su_mean 0.000
_refine_ls_structure_factor_coef Fsqd
_refine_ls_weighting_details 'calc w=1/[\s^2^(Fo^2^)+(0.0769P)^2^+0.1129P] where P=(Fo^2^+2Fc^2^)/3'
_refine_ls_weighting_scheme calc
_refine_ls_wR_factor_gt 0.1325
_refine_ls_wR_factor_ref 0.1384
_reflns_number_gt 5246
_reflns_number_total 6623
_reflns_threshold_expression >2sigma(I)
_cod_data_source_file c0ce00528b.txt
_cod_data_source_block 1a
_cod_original_sg_symbol_H-M P-1
_cod_original_formula_sum 'C28 H24.50 N O7'
_cod_database_code 7205646

loop_
_symmetry_equiv_pos_as_xyz
'x, y, z'
'-x, -y, -z'

loop_
_atom_site_label
_atom_site_type_symbol
_atom_site_fract_x
_atom_site_fract_y
_atom_site_fract_z
_atom_site_U_iso_or_equiv
_atom_site_adp_type
_atom_site_occupancy
_atom_site_symmetry_multiplicity
_atom_site_calc_flag
_atom_site_refinement_flags
_atom_site_disorder_assembly
_atom_site_disorder_group
O1 O 1.04689(12) 0.91800(9) -0.07861(5) 0.0336(2) Uani 1 1 d . . .
C1 C 0.89998(18) 1.00168(12) -0.08354(7) 0.0314(3) Uani 1 1 d . . .
N2 N 0.88047(15) 1.10013(11) -0.12730(6) 0.0339(3) Uani 1 1 d . . .
C3 C 0.69575(18) 1.18234(13) -0.12773(7) 0.0351(3) Uani 1 1 d . . .
H3A H 0.6479 1.1704 -0.1697 0.042 Uiso 1 1 calc R . .
H3B H 0.6902 1.2778 -0.1220 0.042 Uiso 1 1 calc R . .
C4 C 0.58802(19) 1.13220(14) -0.06861(7) 0.0376(3) Uani 1 1 d . . .
H4A H 0.5446 1.2021 -0.0338 0.045 Uiso 1 1 calc R . .
H4B H 0.4819 1.1076 -0.0829 0.045 Uiso 1 1 calc R . .
C5 C 0.71987(18) 1.00999(13) -0.04273(7) 0.0332(3) Uani 1 1 d . . .
H5A H 0.7291 1.0211 0.0049 0.040 Uiso 1 1 calc R . .
H5B H 0.6793 0.9284 -0.0487 0.040 Uiso 1 1 calc R . .
C6 C 1.0257(2) 1.11900(14) -0.17543(7) 0.0404(3) Uani 1 1 d . . .
H6A H 1.0012 1.0997 -0.2199 0.061 Uiso 1 1 calc R . .
H6B H 1.1408 1.0586 -0.1658 0.061 Uiso 1 1 calc R . .
H6C H 1.0336 1.2115 -0.1732 0.061 Uiso 1 1 calc R . .
O211 O 0.85130(15) 0.13813(9) 0.28092(5) 0.0392(2) Uani 1 1 d . . .
H211 H 0.873(3) 0.070(3) 0.3147(14) 0.108(8) Uiso 1 1 d . . .
C211 C 0.86104(17) 0.25000(12) 0.31246(6) 0.0287(3) Uani 1 1 d . . .
C212 C 0.89643(19) 0.24226(12) 0.37988(7) 0.0324(3) Uani 1 1 d . . .
C213 C 0.90251(19) 0.35506(12) 0.41245(7) 0.0319(3) Uani 1 1 d . . .
H213 H 0.9275 0.3495 0.4572 0.038 Uiso 1 1 calc R . .
C214 C 0.87212(17) 0.47944(12) 0.38027(6) 0.0283(3) Uani 1 1 d . . .
C215 C 0.87297(19) 0.59691(13) 0.41471(7) 0.0353(3) Uani 1 1 d . . .
H215 H 0.8969 0.5911 0.4596 0.042 Uiso 1 1 calc R . .
C216 C 0.8401(2) 0.71766(13) 0.38454(8) 0.0400(3) Uani 1 1 d . . .
H216 H 0.8434 0.7952 0.4078 0.048 Uiso 1 1 calc R . .
C217 C 0.8012(2) 0.72601(12) 0.31861(7) 0.0389(3) Uani 1 1 d . . .
H217 H 0.7747 0.8107 0.2980 0.047 Uiso 1 1 calc R . .
C218 C 0.80028(17) 0.61504(12) 0.28307(7) 0.0308(3) Uani 1 1 d . . .
H218 H 0.7738 0.6241 0.2385 0.037 Uiso 1 1 calc R . .
C219 C 0.83877(16) 0.48622(11) 0.31267(6) 0.0254(3) Uani 1 1 d . . .
C220 C 0.83970(16) 0.36856(12) 0.27759(6) 0.0251(3) Uani 1 1 d . . .
C221 C 0.9279(2) 0.11147(13) 0.41504(8) 0.0460(4) Uani 1 1 d . . .
O221 O 0.9133(2) 0.01084(10) 0.38618(6) 0.0653(4) Uani 1 1 d . . .
O222 O 0.9702(2) 0.11095(10) 0.47401(6) 0.0653(4) Uani 1 1 d . . .
H222 H 1.0000 0.0000 0.5000 0.148(16) Uiso 1 2 d S . .
C222 C 0.81429(17) 0.36953(13) 0.20443(6) 0.0283(3) Uani 1 1 d . . .
H22A H 0.6961 0.4323 0.1982 0.034 Uiso 1 1 calc R . .
H22B H 0.8082 0.2795 0.1916 0.034 Uiso 1 1 calc R . .
C223 C 0.96181(16) 0.40852(12) 0.15756(6) 0.0263(3) Uani 1 1 d . . .
O224 O 0.73936(12) 0.59093(10) 0.12140(5) 0.0352(2) Uani 1 1 d . . .
H224 H 0.732(3) 0.660(2) 0.0907(11) 0.077(6) Uiso 1 1 d . . .
C224 C 0.91605(16) 0.51946(12) 0.11781(6) 0.0273(3) Uani 1 1 d . . .
C225 C 1.05191(17) 0.55968(12) 0.07355(6) 0.0269(3) Uani 1 1 d . . .
C226 C 1.22978(17) 0.48726(12) 0.07060(6) 0.0274(3) Uani 1 1 d . . .
H226 H 1.3195 0.5155 0.0420 0.033 Uiso 1 1 calc R . .
C227 C 1.28247(16) 0.37225(12) 0.10885(6) 0.0265(3) Uani 1 1 d . . .
C228 C 1.46610(17) 0.29704(13) 0.10516(6) 0.0306(3) Uani 1 1 d . . .
H228 H 1.5564 0.3267 0.0776 0.037 Uiso 1 1 calc R . .
C229 C 1.51538(18) 0.18260(13) 0.14055(7) 0.0343(3) Uani 1 1 d . . .
H229 H 1.6389 0.1332 0.1379 0.041 Uiso 1 1 calc R . .
C230 C 1.37995(19) 0.13865(13) 0.18114(7) 0.0364(3) Uani 1 1 d . . .
H230 H 1.4138 0.0583 0.2052 0.044 Uiso 1 1 calc R . .
C231 C 1.20165(17) 0.20895(12) 0.18658(7) 0.0306(3) Uani 1 1 d . . .
H231 H 1.1139 0.1765 0.2140 0.037 Uiso 1 1 calc R . .
C232 C 1.14569(16) 0.33030(12) 0.15165(6) 0.0262(3) Uani 1 1 d . . .
C233 C 0.99749(17) 0.68026(12) 0.03238(6) 0.0289(3) Uani 1 1 d . . .
O233 O 0.83911(13) 0.74698(10) 0.03487(5) 0.0382(2) Uani 1 1 d . . .
O234 O 1.13039(12) 0.71092(9) -0.00617(5) 0.0327(2) Uani 1 1 d . . .
H234 H 1.087(3) 0.794(2) -0.0296(12) 0.094(7) Uiso 1 1 d . . .

loop_
_atom_site_aniso_label
_atom_site_aniso_U_11
_atom_site_aniso_U_22
_atom_site_aniso_U_33
_atom_site_aniso_U_23
_atom_site_aniso_U_13
_atom_site_aniso_U_12
O1 0.0272(5) 0.0350(5) 0.0352(5) 0.0053(4) 0.0029(4) -0.0050(4)
C1 0.0319(7) 0.0311(6) 0.0317(7) 0.0003(5) -0.0014(5) -0.0098(5)
N2 0.0344(6) 0.0301(5) 0.0343(6) 0.0026(4) 0.0040(5) -0.0072(5)
C3 0.0320(7) 0.0329(7) 0.0396(8) 0.0042(6) -0.0030(6) -0.0074(6)
C4 0.0327(7) 0.0372(7) 0.0394(8) 0.0020(6) 0.0015(6) -0.0058(6)
C5 0.0307(7) 0.0384(7) 0.0309(7) 0.0044(5) 0.0006(5) -0.0115(5)
C6 0.0443(8) 0.0337(7) 0.0408(8) 0.0021(6) 0.0105(6) -0.0128(6)
O211 0.0572(7) 0.0291(5) 0.0371(5) -0.0004(4) -0.0048(5) -0.0222(4)
C211 0.0337(7) 0.0254(6) 0.0299(6) 0.0003(5) -0.0011(5) -0.0137(5)
C212 0.0427(8) 0.0239(6) 0.0318(7) 0.0074(5) -0.0039(6) -0.0116(5)
C213 0.0416(8) 0.0280(6) 0.0272(6) 0.0035(5) -0.0055(5) -0.0105(5)
C214 0.0287(6) 0.0254(6) 0.0317(7) 0.0019(5) -0.0008(5) -0.0098(5)
C215 0.0400(8) 0.0318(6) 0.0354(7) -0.0027(5) -0.0004(6) -0.0132(6)
C216 0.0474(8) 0.0259(6) 0.0463(8) -0.0056(6) 0.0085(7) -0.0147(6)
C217 0.0435(8) 0.0220(6) 0.0457(8) 0.0058(5) 0.0140(6) -0.0074(5)
C218 0.0303(7) 0.0270(6) 0.0310(7) 0.0065(5) 0.0068(5) -0.0052(5)
C219 0.0211(6) 0.0243(6) 0.0301(6) 0.0035(5) 0.0024(5) -0.0074(4)
C220 0.0221(6) 0.0277(6) 0.0268(6) 0.0040(5) 0.0000(5) -0.0099(5)
C221 0.0748(11) 0.0265(7) 0.0379(8) 0.0074(6) -0.0070(7) -0.0157(7)
O221 0.1264(12) 0.0283(5) 0.0493(7) 0.0102(5) -0.0180(7) -0.0320(6)
O222 0.1266(12) 0.0309(5) 0.0399(7) 0.0139(5) -0.0243(7) -0.0176(6)
C222 0.0243(6) 0.0345(6) 0.0275(6) 0.0039(5) -0.0034(5) -0.0104(5)
C223 0.0253(6) 0.0331(6) 0.0218(6) 0.0008(5) -0.0032(5) -0.0097(5)
O224 0.0224(5) 0.0452(5) 0.0342(5) 0.0127(4) -0.0016(4) -0.0036(4)
C224 0.0225(6) 0.0339(6) 0.0245(6) 0.0005(5) -0.0024(5) -0.0058(5)
C225 0.0260(6) 0.0320(6) 0.0219(6) 0.0009(5) -0.0018(5) -0.0066(5)
C226 0.0265(6) 0.0326(6) 0.0226(6) -0.0012(5) 0.0010(5) -0.0087(5)
C227 0.0240(6) 0.0318(6) 0.0234(6) -0.0037(5) -0.0023(5) -0.0067(5)
C228 0.0253(6) 0.0357(6) 0.0308(7) -0.0023(5) -0.0026(5) -0.0079(5)
C229 0.0243(6) 0.0351(7) 0.0413(8) -0.0026(6) -0.0060(6) -0.0026(5)
C230 0.0347(7) 0.0309(6) 0.0430(8) 0.0048(6) -0.0076(6) -0.0063(6)
C231 0.0290(7) 0.0319(6) 0.0311(7) 0.0021(5) -0.0028(5) -0.0084(5)
C232 0.0256(6) 0.0312(6) 0.0227(6) -0.0014(5) -0.0047(5) -0.0082(5)
C233 0.0285(6) 0.0325(6) 0.0244(6) 0.0007(5) -0.0016(5) -0.0063(5)
O233 0.0297(5) 0.0412(5) 0.0385(5) 0.0124(4) -0.0007(4) -0.0022(4)
O234 0.0294(5) 0.0360(5) 0.0299(5) 0.0062(4) 0.0024(4) -0.0065(4)

loop_
_atom_type_symbol
_atom_type_description
_atom_type_scat_dispersion_real
_atom_type_scat_dispersion_imag
_atom_type_scat_source
C C 0.0033 0.0016 'International Tables Vol C Tables 4.2.6.8 and 6.1.1.4'
H H 0.0000 0.0000 'International Tables Vol C Tables 4.2.6.8 and 6.1.1.4'
N N 0.0061 0.0033 'International Tables Vol C Tables 4.2.6.8 and 6.1.1.4'
O O 0.0106 0.0060 'International Tables Vol C Tables 4.2.6.8 and 6.1.1.4'

loop_
_geom_angle_atom_site_label_1
_geom_angle_atom_site_label_2
_geom_angle_atom_site_label_3
_geom_angle
_geom_angle_site_symmetry_1
_geom_angle_site_symmetry_3
_geom_angle_publ_flag
O1 C1 N2 123.43(12) . . ?
O1 C1 C5 127.15(11) . . ?
N2 C1 C5 109.42(11) . . ?
C1 N2 C6 123.75(12) . . ?
C1 N2 C3 114.87(11) . . ?
C6 N2 C3 121.15(11) . . ?
N2 C3 C4 104.24(10) . . ?
C5 C4 C3 105.92(11) . . ?
C1 C5 C4 105.09(11) . . ?
O211 C211 C220 119.04(11) . . ?
O211 C211 C212 119.34(11) . . ?
C220 C211 C212 121.61(11) . . ?
C213 C212 C211 119.71(11) . . ?
C213 C212 C221 120.03(12) . . ?
C211 C212 C221 120.26(12) . . ?
C212 C213 C214 120.86(12) . . ?
C213 C214 C215 120.77(12) . . ?
C213 C214 C219 119.14(11) . . ?
C215 C214 C219 120.09(11) . . ?
C216 C215 C214 121.21(13) . . ?
C215 C216 C217 119.10(12) . . ?
C218 C217 C216 121.81(12) . . ?
C217 C218 C219 120.56(12) . . ?
C214 C219 C220 120.41(10) . . ?
C214 C219 C218 117.17(11) . . ?
C220 C219 C218 122.40(11) . . ?
C211 C220 C219 118.08(11) . . ?
C211 C220 C222 119.54(11) . . ?
C219 C220 C222 122.36(10) . . ?
O221 C221 O222 123.84(13) . . ?
O221 C221 C212 119.62(13) . . ?
O222 C221 C212 116.55(12) . . ?
C220 C222 C223 115.40(10) . . ?
C224 C223 C232 118.87(11) . . ?
C224 C223 C222 119.59(11) . . ?
C232 C223 C222 121.50(11) . . ?
O224 C224 C223 118.93(11) . . ?
O224 C224 C225 120.04(11) . . ?
C223 C224 C225 121.03(11) . . ?
C226 C225 C224 119.53(11) . . ?
C226 C225 C233 121.13(11) . . ?
C224 C225 C233 119.33(11) . . ?
C225 C226 C227 121.59(11) . . ?
C226 C227 C228 121.39(11) . . ?
C226 C227 C232 118.72(11) . . ?
C228 C227 C232 119.89(11) . . ?
C229 C228 C227 121.09(12) . . ?
C228 C229 C230 119.13(12) . . ?
C231 C230 C229 121.60(12) . . ?
C230 C231 C232 120.89(12) . . ?
C231 C232 C223 122.54(11) . . ?
C231 C232 C227 117.34(11) . . ?
C223 C232 C227 120.12(11) . . ?
O233 C233 O234 122.60(11) . . ?
O233 C233 C225 121.98(11) . . ?
O234 C233 C225 115.41(11) . . ?

loop_
_geom_bond_atom_site_label_1
_geom_bond_atom_site_label_2
_geom_bond_distance
_geom_bond_site_symmetry_2
_geom_bond_publ_flag
O1 C1 1.2454(15) . ?
C1 N2 1.3318(17) . ?
C1 C5 1.5108(19) . ?
N2 C6 1.4466(17) . ?
N2 C3 1.4540(17) . ?
C3 C4 1.5386(19) . ?
C4 C5 1.5302(19) . ?
O211 C211 1.3613(15) . ?
C211 C220 1.3898(16) . ?
C211 C212 1.4251(19) . ?
C212 C213 1.3711(18) . ?
C212 C221 1.4980(17) . ?
C213 C214 1.4125(17) . ?
C214 C215 1.4207(18) . ?
C214 C219 1.4244(18) . ?
C215 C216 1.3609(19) . ?
C216 C217 1.403(2) . ?
C217 C218 1.3746(19) . ?
C218 C219 1.4289(16) . ?
C219 C220 1.4253(17) . ?
C220 C222 1.5223(17) . ?
C221 O221 1.2450(18) . ?
C221 O222 1.2779(19) . ?
C222 C223 1.5253(17) . ?
C223 C224 1.3863(17) . ?
C223 C232 1.4270(17) . ?
O224 C224 1.3612(15) . ?
C224 C225 1.4371(17) . ?
C225 C226 1.3725(17) . ?
C225 C233 1.4866(17) . ?
C226 C227 1.4067(17) . ?
C227 C228 1.4175(17) . ?
C227 C232 1.4352(17) . ?
C228 C229 1.3668(19) . ?
C229 C230 1.415(2) . ?
C230 C231 1.3668(18) . ?
C231 C232 1.4248(17) . ?
C233 O233 1.2292(15) . ?
C233 O234 1.3153(15) . ?

loop_
_geom_hbond_atom_site_label_D
_geom_hbond_atom_site_label_H
_geom_hbond_atom_site_label_A
_geom_hbond_distance_DH
_geom_hbond_distance_HA
_geom_hbond_distance_DA
_geom_hbond_angle_DHA
_geom_hbond_site_symmetry_A
O234 H234 O1 0.98(2) 1.60(2) 2.5648(13) 169(2) .

loop_
_platon_squeeze_void_nr
_platon_squeeze_void_average_x
_platon_squeeze_void_average_y
_platon_squeeze_void_average_z
_platon_squeeze_void_volume
_platon_squeeze_void_count_electrons
_platon_squeeze_void_content
1 0.500 0.489 0.500 484 156 ' '

loop_
_cod_related_entry_id
_cod_related_entry_database
_cod_related_entry_code
1 ChemSpider 30653751
